data_2211389
loop_
_publ_author_name
'Warzecha, Klaus-Dieter'
'Lex, Johann'
'Griesbeck, Axel G.'

_publ_section_title
;
 <i>N</i>-(4-Methoxybenzyl)phthalimide: ribbons of alternating
 <i>R</i>(16) and <i>R</i>(22) ring motifs
;
_journal_coeditor_code FL2070
_journal_issue 12
_journal_name_full 'Acta Crystallographica Section E'
_journal_page_first o5450
_journal_page_last o5452
_journal_paper_doi 10.1107/S1600536806046149
_journal_volume 62
_journal_year 2006
_chemical_formula_iupac 'C16 H13 N O3'
_chemical_formula_moiety 'C16 H13 N O3'
_chemical_formula_sum 'C16 H13 N O3'
_chemical_formula_weight 267.27
_chemical_melting_point 404
_chemical_name_common
;
N-(4-Methoxybenzyl)phthalimide
;
_chemical_name_systematic
;
2-(4-Methoxybenzyl)isoindoline-1,3-dione
;
_space_group_IT_number 14
_symmetry_cell_setting monoclinic
_symmetry_space_group_name_Hall '-P 2ybc'
_symmetry_space_group_name_H-M 'P 1 21/c 1'
_atom_sites_solution_hydrogens geom
_atom_sites_solution_primary direct
_atom_sites_solution_secondary difmap
_audit_creation_method SHELXL-97
_cell_angle_alpha 90.00000
_cell_angle_beta 99.5620(10)
_cell_angle_gamma 90.00000
_cell_formula_units_Z 4
_cell_length_a 10.1225(4)
_cell_length_b 15.8036(6)
_cell_length_c 8.2249(3)
_cell_measurement_reflns_used 6586
_cell_measurement_temperature 100(2)
_cell_measurement_theta_max 27.00
_cell_measurement_theta_min 2.04
_cell_volume 1297.47(9)
_computing_cell_refinement 'DENZO (Otwinowski & Minor, 1997)'
_computing_data_collection 'COLLECT (Hooft, 1999)'
_computing_data_reduction DENZO
_computing_molecular_graphics 'SCHAKAL99 (Keller, 1999)'
_computing_publication_material
;
SHELXL97, PLATON (Spek, 2003) and enCIFer (Allen <i>et al.</i>,
2004)
;
_computing_structure_refinement 'SHELXL97 (Sheldrick, 1997)'
_computing_structure_solution 'SHELXS97 (Sheldrick, 1997)'
_diffrn_ambient_temperature 100(2)
_diffrn_measured_fraction_theta_full 0.999
_diffrn_measured_fraction_theta_max 0.999
_diffrn_measurement_device_type 'Nonius KappaCCD'
_diffrn_measurement_method '\f and \w'
_diffrn_radiation_monochromator graphite
_diffrn_radiation_source 'fine-focus sealed tube'
_diffrn_radiation_type MoK\a
_diffrn_radiation_wavelength 0.71073
_diffrn_reflns_av_R_equivalents 0.0453
_diffrn_reflns_av_sigmaI/netI 0.0734
_diffrn_reflns_limit_h_max 10
_diffrn_reflns_limit_h_min -12
_diffrn_reflns_limit_k_max 20
_diffrn_reflns_limit_k_min -18
_diffrn_reflns_limit_l_max 8
_diffrn_reflns_limit_l_min -10
_diffrn_reflns_number 6586
_diffrn_reflns_theta_full 27.00
_diffrn_reflns_theta_max 27.00
_diffrn_reflns_theta_min 2.04
_diffrn_standards_number 0
_exptl_absorpt_coefficient_mu 0.095
_exptl_absorpt_correction_type none
_exptl_crystal_colour colourless
_exptl_crystal_density_diffrn 1.368
_exptl_crystal_density_method 'not measured'
_exptl_crystal_description prism
_exptl_crystal_F_000 560
_exptl_crystal_size_max 0.48
_exptl_crystal_size_mid 0.32
_exptl_crystal_size_min 0.25
_refine_diff_density_max 0.208
_refine_diff_density_min -0.168
_refine_ls_extinction_coef 0.015(2)
_refine_ls_extinction_expression Fc^*^=kFc[1+0.001xFc^2^\l^3^/sin(2\q)]^-1/4^
_refine_ls_extinction_method SHELXL97
_refine_ls_goodness_of_fit_ref 0.969
_refine_ls_hydrogen_treatment refall
_refine_ls_matrix_type full
_refine_ls_number_parameters 234
_refine_ls_number_reflns 2826
_refine_ls_number_restraints 0
_refine_ls_restrained_S_all 0.969
_refine_ls_R_factor_all 0.0833
_refine_ls_R_factor_gt 0.0411
_refine_ls_shift/su_max 0.002
_refine_ls_shift/su_mean 0.000
_refine_ls_structure_factor_coef Fsqd
_refine_ls_weighting_details 'calc w=1/[\s^2^(Fo^2^)+(0.0439P)^2^] where P=(Fo^2^+2Fc^2^)/3'
_refine_ls_weighting_scheme calc
_refine_ls_wR_factor_gt 0.0831
_refine_ls_wR_factor_ref 0.0954
_reflns_number_gt 1806
_reflns_number_total 2826
_reflns_threshold_expression I>2\s(I)
_cod_data_source_file fl2070.cif
_cod_data_source_block I
_cod_original_sg_symbol_H-M 'P 21/c'
_cod_database_code 2211389
_cod_database_fobs_code 2211389

loop_
_symmetry_equiv_pos_as_xyz
'x, y, z'
'x, -y+1/2, z+1/2'
'-x, -y, -z'
'-x, y-1/2, -z-1/2'

loop_
_atom_site_type_symbol
_atom_site_label
_atom_site_fract_x
_atom_site_fract_y
_atom_site_fract_z
_atom_site_U_iso_or_equiv
_atom_site_adp_type
_atom_site_calc_flag
_atom_site_occupancy
C C1 0.69535(16) 0.06401(9) 0.11034(18) 0.0192(4) Uani d 1
C C2 0.49996(16) 0.09351(10) 0.21198(18) 0.0208(4) Uani d 1
C C3 0.48070(15) 0.12026(9) 0.03602(17) 0.0181(4) Uani d 1
C C4 0.37256(18) 0.15708(10) -0.06258(19) 0.0223(4) Uani d 1
C C5 0.38606(18) 0.17674(10) -0.22447(19) 0.0240(4) Uani d 1
C C6 0.50410(17) 0.15963(10) -0.28378(19) 0.0236(4) Uani d 1
C C7 0.61228(18) 0.12217(10) -0.18394(19) 0.0223(4) Uani d 1
C C8 0.59848(15) 0.10297(9) -0.02400(17) 0.0186(4) Uani d 1
C C9 0.69448(18) 0.03022(10) 0.40802(19) 0.0225(4) Uani d 1
C C10 0.79561(15) 0.09187(9) 0.49656(17) 0.0184(4) Uani d 1
C C11 0.90167(17) 0.06055(11) 0.61117(18) 0.0222(4) Uani d 1
C C12 0.99496(18) 0.11387(11) 0.6991(2) 0.0257(4) Uani d 1
C C13 0.98503(16) 0.20058(10) 0.67346(19) 0.0240(4) Uani d 1
C C14 0.88014(17) 0.23331(11) 0.5613(2) 0.0235(4) Uani d 1
C C15 0.78643(17) 0.17851(10) 0.47429(19) 0.0213(4) Uani d 1
C C16 1.0803(2) 0.33758(11) 0.7406(3) 0.0366(5) Uani d 1
N N1 0.62933(13) 0.06046(8) 0.24706(14) 0.0202(3) Uani d 1
O O1 0.80823(11) 0.03962(7) 0.10951(13) 0.0270(3) Uani d 1
O O2 0.42287(11) 0.09814(7) 0.30988(12) 0.0285(3) Uani d 1
O O3 1.08519(11) 0.24778(7) 0.76292(14) 0.0358(3) Uani d 1
H H4 0.2867(16) 0.1691(9) -0.0203(18) 0.029(4) Uiso d 1
H H5 0.3077(17) 0.2032(10) -0.2936(19) 0.031(5) Uiso d 1
H H6 0.5133(16) 0.1734(10) -0.397(2) 0.036(5) Uiso d 1
H H7 0.6979(16) 0.1088(9) -0.2218(18) 0.027(4) Uiso d 1
H H9A 0.6220(15) 0.0175(9) 0.4703(18) 0.025(4) Uiso d 1
H H9B 0.7403(16) -0.0252(10) 0.3885(18) 0.029(4) Uiso d 1
H H11 0.9105(15) 0.0006(10) 0.6271(17) 0.026(4) Uiso d 1
H H12 1.0694(16) 0.0918(10) 0.7806(19) 0.032(5) Uiso d 1
H H14 0.8704(15) 0.2907(10) 0.5395(17) 0.023(4) Uiso d 1
H H15 0.7132(15) 0.2015(9) 0.3966(18) 0.021(4) Uiso d 1
H H16A 0.9983(18) 0.3620(10) 0.7800(18) 0.030(4) Uiso d 1
H H16B 1.0795(17) 0.3527(10) 0.615(2) 0.041(5) Uiso d 1
H H16C 1.167(2) 0.3586(11) 0.813(2) 0.046(5) Uiso d 1

loop_
_atom_site_aniso_label
_atom_site_aniso_U_11
_atom_site_aniso_U_22
_atom_site_aniso_U_33
_atom_site_aniso_U_12
_atom_site_aniso_U_13
_atom_site_aniso_U_23
C1 0.0200(10) 0.0149(8) 0.0229(8) -0.0014(7) 0.0041(7) -0.0009(6)
C2 0.0212(10) 0.0182(9) 0.0235(9) -0.0033(7) 0.0055(7) -0.0028(7)
C3 0.0190(10) 0.0160(9) 0.0190(8) -0.0038(7) 0.0024(7) -0.0028(6)
C4 0.0203(10) 0.0240(10) 0.0226(9) -0.0001(8) 0.0030(8) -0.0044(7)
C5 0.0256(11) 0.0203(9) 0.0246(9) 0.0015(8) -0.0006(8) -0.0009(7)
C6 0.0287(11) 0.0235(10) 0.0185(9) 0.0009(8) 0.0039(8) -0.0002(7)
C7 0.0236(10) 0.0229(9) 0.0213(9) -0.0006(8) 0.0067(7) -0.0017(7)
C8 0.0200(10) 0.0140(8) 0.0217(8) -0.0026(7) 0.0029(7) -0.0035(6)
C9 0.0250(11) 0.0236(10) 0.0185(8) -0.0022(8) 0.0022(7) 0.0024(7)
C10 0.0188(9) 0.0212(9) 0.0160(8) 0.0000(7) 0.0055(7) 0.0002(6)
C11 0.0251(10) 0.0180(9) 0.0233(9) 0.0041(8) 0.0034(7) 0.0000(7)
C12 0.0225(11) 0.0244(10) 0.0283(9) 0.0067(8) -0.0018(8) -0.0029(7)
C13 0.0175(10) 0.0240(10) 0.0303(9) 0.0008(8) 0.0037(7) -0.0084(7)
C14 0.0235(10) 0.0174(10) 0.0298(9) 0.0020(8) 0.0050(8) -0.0016(7)
C15 0.0199(10) 0.0220(10) 0.0211(9) 0.0025(8) 0.0013(7) 0.0026(7)
C16 0.0236(12) 0.0242(11) 0.0611(14) -0.0034(9) 0.0042(10) -0.0143(9)
N1 0.0198(8) 0.0229(8) 0.0176(7) -0.0001(6) 0.0022(6) 0.0011(5)
O1 0.0212(7) 0.0300(7) 0.0298(6) 0.0046(5) 0.0041(5) 0.0021(5)
O2 0.0260(7) 0.0374(7) 0.0239(6) 0.0005(6) 0.0097(5) 0.0010(5)
O3 0.0222(7) 0.0272(7) 0.0541(8) 0.0013(6) -0.0052(6) -0.0151(6)

loop_
_atom_type_symbol
_atom_type_description
_atom_type_scat_dispersion_real
_atom_type_scat_dispersion_imag
_atom_type_scat_source
C C 0.0033 0.0016 'International Tables Vol C Tables 4.2.6.8 and 6.1.1.4'
H H 0.0000 0.0000 'International Tables Vol C Tables 4.2.6.8 and 6.1.1.4'
N N 0.0061 0.0033 'International Tables Vol C Tables 4.2.6.8 and 6.1.1.4'
O O 0.0106 0.0060 'International Tables Vol C Tables 4.2.6.8 and 6.1.1.4'

loop_
_geom_angle_atom_site_label_1
_geom_angle_atom_site_label_2
_geom_angle_atom_site_label_3
_geom_angle
_geom_angle_publ_flag
O1 C1 N1 124.74(14) ?
O1 C1 C8 129.60(13) ?
N1 C1 C8 105.65(13) ?
O2 C2 N1 124.80(14) ?
O2 C2 C3 129.28(15) ?
N1 C2 C3 105.92(12) ?
C4 C3 C8 121.18(14) ?
C4 C3 C2 130.90(14) ?
C8 C3 C2 107.91(14) ?
C3 C4 C5 117.47(15) ?
C3 C4 H4 121.6(9) ?
C5 C4 H4 121.0(9) ?
C6 C5 C4 121.16(17) ?
C6 C5 H5 122.3(9) ?
C4 C5 H5 116.5(9) ?
C7 C6 C5 121.01(15) ?
C7 C6 H6 117.9(10) ?
C5 C6 H6 121.1(10) ?
C8 C7 C6 117.59(15) ?
C8 C7 H7 119.0(9) ?
C6 C7 H7 123.4(9) ?
C7 C8 C3 121.58(15) ?
C7 C8 C1 129.96(15) ?
C3 C8 C1 108.46(13) ?
N1 C9 C10 113.25(12) y
N1 C9 H9A 106.0(9) ?
C10 C9 H9A 112.7(9) ?
N1 C9 H9B 106.7(9) ?
C10 C9 H9B 110.0(9) ?
H9A C9 H9B 107.9(12) ?
C15 C10 C11 117.88(15) ?
C15 C10 C9 123.36(15) ?
C11 C10 C9 118.72(14) ?
C12 C11 C10 121.37(16) ?
C12 C11 H11 119.5(10) ?
C10 C11 H11 119.1(10) ?
C13 C12 C11 119.90(16) ?
C13 C12 H12 118.7(10) ?
C11 C12 H12 121.4(10) ?
O3 C13 C12 115.31(15) ?
O3 C13 C14 124.82(15) ?
C12 C13 C14 119.86(15) ?
C15 C14 C13 119.44(16) ?
C15 C14 H14 117.9(10) ?
C13 C14 H14 122.7(10) ?
C10 C15 C14 121.54(16) ?
C10 C15 H15 119.2(9) ?
C14 C15 H15 119.3(9) ?
O3 C16 H16A 110.4(9) ?
O3 C16 H16B 110.1(8) ?
H16A C16 H16B 110.6(13) ?
O3 C16 H16C 103.8(10) ?
H16A C16 H16C 110.7(13) ?
H16B C16 H16C 111.0(13) ?
C2 N1 C1 112.06(12) ?
C2 N1 C9 125.32(12) y
C1 N1 C9 122.52(13) y
C13 O3 C16 117.65(14) y

loop_
_geom_bond_atom_site_label_1
_geom_bond_atom_site_label_2
_geom_bond_distance
C1 O1 1.2070(17)
C1 N1 1.4015(18)
C1 C8 1.484(2)
C2 O2 1.2130(16)
C2 N1 1.395(2)
C2 C3 1.489(2)
C3 C4 1.378(2)
C3 C8 1.391(2)
C4 C5 1.396(2)
C4 H4 1.006(15)
C5 C6 1.390(2)
C5 H5 0.988(16)
C6 C7 1.388(2)
C6 H6 0.976(16)
C7 C8 1.380(2)
C7 H7 0.991(15)
C9 N1 1.4581(19)
C9 C10 1.510(2)
C9 H9A 0.982(14)
C9 H9B 1.016(16)
C10 C15 1.383(2)
C10 C11 1.396(2)
C11 C12 1.378(2)
C11 H11 0.958(16)
C12 C13 1.388(2)
C12 H12 0.986(16)
C13 O3 1.3704(19)
C13 C14 1.386(2)
C14 C15 1.392(2)
C14 H14 0.927(15)
C15 H15 0.966(16)
C16 O3 1.431(2)
C16 H16A 1.016(17)
C16 H16B 1.059(17)
C16 H16C 1.027(19)

loop_
_geom_hbond_atom_site_label_D
_geom_hbond_atom_site_label_H
_geom_hbond_atom_site_label_A
_geom_hbond_site_symmetry_A
_geom_hbond_distance_DH
_geom_hbond_distance_HA
_geom_hbond_distance_DA
_geom_hbond_angle_DHA
_geom_hbond_publ_flag
C(5) H(5) O(3) 1_454 0.989(17) 2.477(17) 3.231(2) 132.9(12) y
C(12) H(12) O(1) 3_756 0.985(16) 2.509(16) 3.360(2) 144.5(12) y

loop_
_geom_torsion_atom_site_label_1
_geom_torsion_atom_site_label_2
_geom_torsion_atom_site_label_3
_geom_torsion_atom_site_label_4
_geom_torsion
_geom_torsion_publ_flag
C(10) C(9) N(1) C(1) 73.01(18) y
C(10) C(9) N(1) C(2) -102.95(18) y
N(1) C(9) C(10) C(11) -153.41(14) y
N(1) C(9) C(10) C(15) 28.9(2) y
C(12) C(13) O(3) C(16) 179.67(16) y
C(14) C(13) O(3) C(16) 0.9(2) y

loop_
_cod_related_entry_id
_cod_related_entry_database
_cod_related_entry_code
1 ChemSpider 453454
